data_4337994
loop_
_publ_author_name
'Chyba, Jan'
'Moravec, Zdenek'
'Necas, Marek'
'Mathur, Sanjay'
'Pinkas, Jiri'

_publ_section_title
;
 Construction of Larger Molecular Aluminophosphate Cages from the Cyclic
 Four-Ring Building Unit.
;
_journal_issue 7
_journal_name_full 'Inorganic chemistry'
_journal_page_first 3753
_journal_paper_doi 10.1021/ic500083a
_journal_volume 53
_journal_year 2014
_chemical_formula_sum 'C22 H52 Al2 O6 P2 Si2'
_chemical_formula_weight 584.72
_chemical_name_systematic
; 
 ? 
;
_space_group_IT_number 2
_symmetry_cell_setting triclinic
_symmetry_space_group_name_Hall '-P 1'
_symmetry_space_group_name_H-M 'P -1'
_atom_sites_solution_hydrogens geom
_atom_sites_solution_primary direct
_atom_sites_solution_secondary difmap
_audit_creation_method SHELXL-97
_cell_angle_alpha 98.789(14)
_cell_angle_beta 112.477(12)
_cell_angle_gamma 107.401(9)
_cell_formula_units_Z 1
_cell_length_a 8.5098(10)
_cell_length_b 10.6686(10)
_cell_length_c 10.8765(17)
_cell_measurement_reflns_used 7038
_cell_measurement_temperature 120(2)
_cell_measurement_theta_max 27.10
_cell_measurement_theta_min 3.41
_cell_volume 829.8(2)
_computing_cell_refinement 'CrysAlis RED (Oxford Diffraction Ltd, 2009)'
_computing_data_collection 'CrysAlis CCD (Oxford Diffraction Ltd, 2009)'
_computing_data_reduction 'CrysAlis RED (Oxford Diffraction Ltd, 2009)'
_computing_structure_refinement 'SHELXL-97 (Sheldrick, 1997)'
_computing_structure_solution 'SHELXS-97 (Sheldrick, 1990)'
_diffrn_ambient_temperature 120(2)
_diffrn_detector_area_resol_mean 8.4353
_diffrn_measured_fraction_theta_full 0.979
_diffrn_measured_fraction_theta_max 0.979
_diffrn_measurement_device_type 'Xcalibur, Sapphire2, large Be window'
_diffrn_measurement_method '\w scan'
_diffrn_radiation_monochromator graphite
_diffrn_radiation_source 'Enhance (Mo) X-ray Source'
_diffrn_radiation_type MoK\a
_diffrn_radiation_wavelength 0.71073
_diffrn_reflns_av_R_equivalents 0.0382
_diffrn_reflns_av_sigmaI/netI 0.0644
_diffrn_reflns_limit_h_max 10
_diffrn_reflns_limit_h_min -10
_diffrn_reflns_limit_k_max 11
_diffrn_reflns_limit_k_min -12
_diffrn_reflns_limit_l_max 12
_diffrn_reflns_limit_l_min -12
_diffrn_reflns_number 6386
_diffrn_reflns_theta_full 25.00
_diffrn_reflns_theta_max 25.00
_diffrn_reflns_theta_min 3.41
_diffrn_standards_number 0
_exptl_absorpt_coefficient_mu 0.287
_exptl_absorpt_correction_type none
_exptl_crystal_density_diffrn 1.170
_exptl_crystal_density_method 'not measured'
_exptl_crystal_F_000 316
_exptl_crystal_size_max 0.50
_exptl_crystal_size_mid 0.50
_exptl_crystal_size_min 0.25
_refine_diff_density_max 0.357
_refine_diff_density_min -0.282
_refine_diff_density_rms 0.070
_refine_ls_extinction_method none
_refine_ls_goodness_of_fit_ref 0.979
_refine_ls_hydrogen_treatment constr
_refine_ls_matrix_type full
_refine_ls_number_parameters 154
_refine_ls_number_reflns 2860
_refine_ls_number_restraints 0
_refine_ls_restrained_S_all 0.979
_refine_ls_R_factor_all 0.0803
_refine_ls_R_factor_gt 0.0457
_refine_ls_shift/su_max 0.000
_refine_ls_shift/su_mean 0.000
_refine_ls_structure_factor_coef Fsqd
_refine_ls_weighting_details 'calc w=1/[\s^2^(Fo^2^)+(0.0713P)^2^+0.0000P] where P=(Fo^2^+2Fc^2^)/3'
_refine_ls_weighting_scheme calc
_refine_ls_wR_factor_gt 0.1132
_refine_ls_wR_factor_ref 0.1227
_reflns_number_gt 1903
_reflns_number_total 2860
_reflns_threshold_expression >2sigma(I)
_cod_data_source_file comp-4_chyba3a.CIF
_cod_data_source_block t
_cod_depositor_comments
;
The following automatic conversions were performed:

'_symmetry_cell_setting' value 'Triclinic' changed to 'triclinic'
according to
/usr/data/users/saulius/automatic-downloads/rss-feeds/ACS/lib/dictionaries/cif_core.dic
dictionary named 'cif_core.dic' version 2.4.2 from 2011-04-26.

Automatic conversion script
Id: cif_fix_values 2281 2013-09-26 08:29:07Z andrius 

 Adding full bibliography for 4337991--4337995.cif.
;
_cod_original_cell_volume 829.76(23)
_cod_original_sg_symbol_H-M P-1
_cod_database_code 4337994

loop_
_symmetry_equiv_pos_as_xyz
'x, y, z'
'-x, -y, -z'

loop_
_atom_site_label
_atom_site_type_symbol
_atom_site_fract_x
_atom_site_fract_y
_atom_site_fract_z
_atom_site_U_iso_or_equiv
_atom_site_adp_type
_atom_site_occupancy
_atom_site_symmetry_multiplicity
_atom_site_calc_flag
_atom_site_refinement_flags
P1 P 0.35739(11) 0.07022(8) 0.11279(8) 0.0239(2) Uani 1 1 d .
Si1 Si 0.52472(12) 0.37893(9) 0.24326(9) 0.0287(3) Uani 1 1 d .
Al1 Al 0.25959(12) -0.01616(9) -0.21122(9) 0.0247(3) Uani 1 1 d .
O1 O 0.2644(3) 0.0383(2) -0.0443(2) 0.0297(5) Uani 1 1 d .
O2 O 0.5488(3) 0.0690(2) 0.16941(19) 0.0261(5) Uani 1 1 d .
O3 O 0.3702(3) 0.2149(2) 0.1801(2) 0.0306(5) Uani 1 1 d .
C11 C 0.3870(5) 0.4821(3) 0.2509(4) 0.0447(9) Uani 1 1 d .
H11A H 0.2972 0.4695 0.1560 0.067 Uiso 1 1 calc R
H11B H 0.4692 0.5798 0.2958 0.067 Uiso 1 1 calc R
H11C H 0.3216 0.4519 0.3050 0.067 Uiso 1 1 calc R
C12 C 0.7007(5) 0.4015(4) 0.4182(4) 0.0519(10) Uani 1 1 d .
H12A H 0.7724 0.3467 0.4100 0.078 Uiso 1 1 calc R
H12B H 0.6400 0.3708 0.4750 0.078 Uiso 1 1 calc R
H12C H 0.7835 0.4991 0.4628 0.078 Uiso 1 1 calc R
C13 C 0.6260(5) 0.4087(4) 0.1219(4) 0.0409(9) Uani 1 1 d .
H13A H 0.5288 0.3974 0.0306 0.061 Uiso 1 1 calc R
H13B H 0.6817 0.3420 0.1118 0.061 Uiso 1 1 calc R
H13C H 0.7210 0.5024 0.1590 0.061 Uiso 1 1 calc R
C21 C 0.2123(4) -0.0456(3) 0.1646(3) 0.0231(7) Uani 1 1 d .
H21A H 0.1018 -0.0221 0.1463 0.028 Uiso 1 1 calc R
C22 C 0.3105(4) -0.0266(3) 0.3221(3) 0.0266(7) Uani 1 1 d .
H22A H 0.4249 -0.0436 0.3444 0.032 Uiso 1 1 calc R
H22B H 0.3458 0.0698 0.3751 0.032 Uiso 1 1 calc R
C23 C 0.1877(4) -0.1241(3) 0.3673(3) 0.0301(8) Uani 1 1 d .
H23A H 0.2582 -0.1138 0.4672 0.036 Uiso 1 1 calc R
H23B H 0.0807 -0.0995 0.3560 0.036 Uiso 1 1 calc R
C24 C 0.1188(4) -0.2728(3) 0.2815(3) 0.0347(8) Uani 1 1 d .
H24A H 0.0332 -0.3330 0.3091 0.042 Uiso 1 1 calc R
H24B H 0.2249 -0.3006 0.3014 0.042 Uiso 1 1 calc R
C25 C 0.0199(4) -0.2927(3) 0.1260(3) 0.0331(8) Uani 1 1 d .
H25A H -0.0938 -0.2746 0.1046 0.040 Uiso 1 1 calc R
H25B H -0.0171 -0.3895 0.0735 0.040 Uiso 1 1 calc R
C26 C 0.1420(4) -0.1970(3) 0.0787(3) 0.0292(7) Uani 1 1 d .
H26A H 0.0706 -0.2083 -0.0214 0.035 Uiso 1 1 calc R
H26B H 0.2486 -0.2220 0.0900 0.035 Uiso 1 1 calc R
C31 C 0.0293(4) -0.1791(3) -0.3277(3) 0.0330(8) Uani 1 1 d .
H31A H 0.0240 -0.2503 -0.2804 0.050 Uiso 1 1 calc R
H31B H 0.0256 -0.2148 -0.4178 0.050 Uiso 1 1 calc R
H31C H -0.0766 -0.1536 -0.3431 0.050 Uiso 1 1 calc R
C32 C 0.3118(4) 0.1456(3) -0.2772(3) 0.0324(8) Uani 1 1 d .
H32A H 0.4304 0.2179 -0.2072 0.049 Uiso 1 1 calc R
H32B H 0.2134 0.1800 -0.2920 0.049 Uiso 1 1 calc R
H32C H 0.3176 0.1196 -0.3653 0.049 Uiso 1 1 calc R

loop_
_atom_site_aniso_label
_atom_site_aniso_U_11
_atom_site_aniso_U_22
_atom_site_aniso_U_33
_atom_site_aniso_U_23
_atom_site_aniso_U_13
_atom_site_aniso_U_12
P1 0.0275(5) 0.0232(5) 0.0235(5) 0.0062(4) 0.0146(4) 0.0094(4)
Si1 0.0354(6) 0.0241(5) 0.0256(5) 0.0058(4) 0.0148(4) 0.0101(4)
Al1 0.0259(5) 0.0267(6) 0.0226(5) 0.0077(4) 0.0126(4) 0.0095(4)
O1 0.0344(13) 0.0354(13) 0.0235(12) 0.0099(10) 0.0157(10) 0.0151(11)
O2 0.0256(12) 0.0265(12) 0.0256(12) 0.0078(10) 0.0134(10) 0.0072(10)
O3 0.0385(13) 0.0235(12) 0.0390(13) 0.0093(10) 0.0261(11) 0.0130(10)
C11 0.054(2) 0.031(2) 0.050(2) 0.0077(18) 0.026(2) 0.0181(19)
C12 0.066(3) 0.050(2) 0.034(2) 0.0061(19) 0.015(2) 0.027(2)
C13 0.041(2) 0.035(2) 0.047(2) 0.0142(17) 0.0243(19) 0.0084(17)
C21 0.0243(17) 0.0241(17) 0.0212(16) 0.0051(13) 0.0115(14) 0.0093(14)
C22 0.0277(17) 0.0271(18) 0.0253(17) 0.0070(14) 0.0143(15) 0.0085(15)
C23 0.0277(18) 0.038(2) 0.0248(17) 0.0117(15) 0.0133(15) 0.0113(16)
C24 0.034(2) 0.034(2) 0.037(2) 0.0173(17) 0.0179(17) 0.0091(16)
C25 0.036(2) 0.0272(19) 0.0313(19) 0.0072(15) 0.0162(16) 0.0048(16)
C26 0.0334(18) 0.0263(19) 0.0256(17) 0.0063(14) 0.0144(15) 0.0083(15)
C31 0.0310(19) 0.032(2) 0.0339(19) 0.0067(16) 0.0153(16) 0.0103(16)
C32 0.0361(19) 0.034(2) 0.0313(19) 0.0100(16) 0.0188(16) 0.0147(16)

loop_
_atom_type_symbol
_atom_type_description
_atom_type_scat_dispersion_real
_atom_type_scat_dispersion_imag
_atom_type_scat_source
C C 0.0033 0.0016 'International Tables Vol C Tables 4.2.6.8 and 6.1.1.4'
H H 0.0000 0.0000 'International Tables Vol C Tables 4.2.6.8 and 6.1.1.4'
O O 0.0106 0.0060 'International Tables Vol C Tables 4.2.6.8 and 6.1.1.4'
Al Al 0.0645 0.0514 'International Tables Vol C Tables 4.2.6.8 and 6.1.1.4'
Si Si 0.0817 0.0704 'International Tables Vol C Tables 4.2.6.8 and 6.1.1.4'
P P 0.1023 0.0942 'International Tables Vol C Tables 4.2.6.8 and 6.1.1.4'

loop_
_geom_angle_atom_site_label_1
_geom_angle_atom_site_label_2
_geom_angle_atom_site_label_3
_geom_angle
_geom_angle_site_symmetry_1
_geom_angle_site_symmetry_3
O2 P1 O1 113.06(11) . .
O2 P1 O3 109.09(12) . .
O1 P1 O3 108.63(11) . .
O2 P1 C21 111.59(12) . .
O1 P1 C21 109.68(13) . .
O3 P1 C21 104.39(12) . .
O3 Si1 C12 107.61(15) . .
O3 Si1 C11 104.00(14) . .
C12 Si1 C11 111.73(16) . .
O3 Si1 C13 108.01(14) . .
C12 Si1 C13 111.80(17) . .
C11 Si1 C13 113.16(16) . .
O1 Al1 O2 103.08(9) . 2_655
O1 Al1 C32 108.01(12) . .
O2 Al1 C32 109.03(11) 2_655 .
O1 Al1 C31 107.33(12) . .
O2 Al1 C31 108.66(11) 2_655 .
C32 Al1 C31 119.48(14) . .
P1 O1 Al1 150.40(13) . .
P1 O2 Al1 163.73(14) . 2_655
P1 O3 Si1 137.47(13) . .
C22 C21 C26 110.9(2) . .
C22 C21 P1 111.3(2) . .
C26 C21 P1 112.21(19) . .
C23 C22 C21 111.7(2) . .
C24 C23 C22 111.2(2) . .
C23 C24 C25 111.7(3) . .
C24 C25 C26 111.7(3) . .
C25 C26 C21 110.8(2) . .

loop_
_geom_bond_atom_site_label_1
_geom_bond_atom_site_label_2
_geom_bond_distance
_geom_bond_site_symmetry_2
P1 O2 1.5106(19) .
P1 O1 1.513(2) .
P1 O3 1.557(2) .
P1 C21 1.789(3) .
Si1 O3 1.682(2) .
Si1 C12 1.840(3) .
Si1 C11 1.847(3) .
Si1 C13 1.849(3) .
Al1 O1 1.801(2) .
Al1 O2 1.801(2) 2_655
Al1 C32 1.963(3) .
Al1 C31 1.965(3) .
O2 Al1 1.801(2) 2_655
C21 C22 1.540(4) .
C21 C26 1.540(4) .
C22 C23 1.521(4) .
C23 C24 1.518(4) .
C24 C25 1.519(4) .
C25 C26 1.524(4) .
